data_7204551
loop_
_publ_author_name
'Suksangpanya, Unchulee'
'Blake, Alexander J.'
'Hubberstey, Peter'
'Parker, David J.'
'Teat, Simon J.'
'Wilson, Claire'

_publ_section_title
;
 Complementarity of halide-mediated hydrogen-bonding and alkyl
 substitution in the construction of two-dimensional rhombic (4,4)
 grids using bis(N-alkylamidino-O-alkylurea)copper(ii) halides
;
_journal_issue 3
_journal_name_full CrystEngComm
_journal_page_first 10
_journal_paper_doi 10.1039/b210185h
_journal_volume 5
_journal_year 2003
_chemical_formula_moiety 'C8 H20 N8 Cu O2 2+, 2(Cl -)'
_chemical_formula_sum 'C8 H20 Cl2 Cu N8 O2'
_chemical_formula_weight 394.76
_chemical_name_systematic
; 
? 
;
_space_group_IT_number 14
_symmetry_cell_setting monoclinic
_symmetry_space_group_name_Hall '-P 2ybc'
_symmetry_space_group_name_H-M 'P 1 21/c 1'
_atom_sites_solution_hydrogens geom
_atom_sites_solution_primary direct
_atom_sites_solution_secondary 'difference Fourier'
_audit_creation_method SHELXL-97
_cell_angle_alpha 90.00
_cell_angle_beta 94.560(3)
_cell_angle_gamma 90.00
_cell_formula_units_Z 2
_cell_length_a 5.2682(8)
_cell_length_b 13.403(2)
_cell_length_c 11.065(2)
_cell_measurement_reflns_used 1759
_cell_measurement_temperature 150(2)
_cell_measurement_theta_max 28.23
_cell_measurement_theta_min 2.39
_cell_volume 778.8(2)
_computing_cell_refinement 'Bruker SMART'
_computing_data_collection 'Bruker SMART'
_computing_data_reduction 'Bruker SHELXTL'
_computing_molecular_graphics 'CAMERON (Watkin et al., 1996)'
_computing_publication_material 'Bruker SHELXTL'
_computing_structure_refinement 'SHELXL-97 (Sheldrick, 1997)'
_computing_structure_solution 'SHELXS-97 (Sheldrick, 1990)'
_diffrn_ambient_temperature 150(2)
_diffrn_measured_fraction_theta_full 0.989
_diffrn_measured_fraction_theta_max 0.905
_diffrn_measurement_device_type 'CCD area detector'
_diffrn_measurement_method omega
_diffrn_radiation_monochromator graphite
_diffrn_radiation_source 'fine-focus sealed tube'
_diffrn_radiation_type MoK\a
_diffrn_radiation_wavelength 0.71073
_diffrn_reflns_av_R_equivalents 0.048
_diffrn_reflns_av_sigmaI/netI 0.0442
_diffrn_reflns_limit_h_max 6
_diffrn_reflns_limit_h_min -7
_diffrn_reflns_limit_k_max 18
_diffrn_reflns_limit_k_min -13
_diffrn_reflns_limit_l_max 14
_diffrn_reflns_limit_l_min -13
_diffrn_reflns_number 4987
_diffrn_reflns_theta_full 27.50
_diffrn_reflns_theta_max 28.86
_diffrn_reflns_theta_min 2.39
_diffrn_standards_decay_% 0
_exptl_absorpt_coefficient_mu 1.762
_exptl_absorpt_correction_T_max 0.875
_exptl_absorpt_correction_T_min 0.700
_exptl_absorpt_correction_type multi-scan
_exptl_crystal_colour Purple
_exptl_crystal_density_diffrn 1.683
_exptl_crystal_density_method 'not measured'
_exptl_crystal_description Plate
_exptl_crystal_F_000 406
_exptl_crystal_size_max 0.16
_exptl_crystal_size_mid 0.09
_exptl_crystal_size_min 0.05
_refine_diff_density_max 0.468
_refine_diff_density_min -0.350
_refine_diff_density_rms 0.082
_refine_ls_extinction_method none
_refine_ls_goodness_of_fit_ref 1.025
_refine_ls_hydrogen_treatment 'riding on parent atom'
_refine_ls_matrix_type full
_refine_ls_number_parameters 101
_refine_ls_number_reflns 1838
_refine_ls_number_restraints 0
_refine_ls_restrained_S_all 1.025
_refine_ls_R_factor_all 0.0557
_refine_ls_R_factor_gt 0.0394
_refine_ls_shift/su_max 0.000
_refine_ls_shift/su_mean 0.000
_refine_ls_structure_factor_coef Fsqd
_refine_ls_weighting_details 'calc w=1/[\s^2^(Fo^2^)+(0.0526P)^2^] where P=(Fo^2^+2Fc^2^)/3'
_refine_ls_weighting_scheme calc
_refine_ls_wR_factor_gt 0.0931
_refine_ls_wR_factor_ref 0.0979
_reflns_number_gt 1415
_reflns_number_total 1918
_reflns_threshold_expression >2sigma(I)
_cod_data_source_file b210185h.txt
_cod_data_source_block MEDECU
_cod_depositor_comments
;
The following automatic conversions were performed:
'_symmetry_cell_setting' value 'Monoclinic' changed to 'monoclinic'
according to '/home/saulius/struct/CIF-dictionaries/cif_core.dic'
dictionary named 'cif_core.dic' version 2.4.1 from
2010-06-29.

'_exptl_absorpt_correction_type' value 'Multi-scan' changed
to 'multi-scan' according to
'/home/saulius/struct/CIF-dictionaries/cif_core.dic' dictionary named
'cif_core.dic' version 2.4.1 from 2010-06-29.

Automatic conversion script
Id: cif_fix_enum 1527 2010-12-29 10:47:43Z saulius 

The following automatic conversions were performed:

'_atom_sites_solution_hydrogens' value 'placed geometrically' was
changed to 'geom'.

Automatic conversion script
Id: cif_fix_values 6452 2018-10-05 10:23:21Z andrius 
;
_cod_original_cell_volume 778.8(4)
_cod_original_sg_symbol_H-M P2(1)/c
_cod_database_code 7204551

loop_
_symmetry_equiv_pos_as_xyz
'x, y, z'
'-x, y+1/2, -z+1/2'
'-x, -y, -z'
'x, -y-1/2, z-1/2'

loop_
_atom_site_label
_atom_site_type_symbol
_atom_site_fract_x
_atom_site_fract_y
_atom_site_fract_z
_atom_site_U_iso_or_equiv
_atom_site_adp_type
_atom_site_occupancy
_atom_site_symmetry_multiplicity
_atom_site_calc_flag
_atom_site_refinement_flags
_atom_site_disorder_assembly
_atom_site_disorder_group
Cu Cu 0.5000 0.5000 0.5000 0.02234(16) Uani 1 2 d S . .
N105 N 0.4176(5) 0.35895(17) 0.4647(2) 0.0263(5) Uani 1 1 d . . .
H105 H 0.5068 0.3299 0.4106 0.032 Uiso 1 1 calc R . .
C104 C 0.2516(5) 0.3047(2) 0.5104(3) 0.0265(6) Uani 1 1 d . . .
N103 N 0.0867(4) 0.33864(18) 0.5893(2) 0.0297(6) Uani 1 1 d . . .
H103 H -0.0289 0.2959 0.6099 0.036 Uiso 1 1 calc R . .
C102 C 0.0789(5) 0.4319(2) 0.6408(3) 0.0267(6) Uani 1 1 d . . .
N101 N 0.2404(4) 0.50069(17) 0.6173(2) 0.0247(5) Uani 1 1 d . . .
H101 H 0.2324 0.5557 0.6602 0.030 Uiso 1 1 calc R . .
O141 O 0.2039(4) 0.20741(15) 0.48958(19) 0.0356(5) Uani 1 1 d . . .
C142 C 0.3801(7) 0.1513(2) 0.4234(3) 0.0424(8) Uani 1 1 d . . .
H14A H 0.3220 0.0820 0.4152 0.064 Uiso 1 1 calc R . .
H14B H 0.5491 0.1530 0.4673 0.064 Uiso 1 1 calc R . .
H14C H 0.3892 0.1807 0.3428 0.064 Uiso 1 1 calc R . .
N121 N -0.1114(5) 0.44085(18) 0.7136(2) 0.0320(6) Uani 1 1 d . . .
H121 H -0.2228 0.3919 0.7139 0.038 Uiso 1 1 calc R . .
C122 C -0.1463(6) 0.5256(2) 0.7922(3) 0.0367(8) Uani 1 1 d . . .
H12A H -0.2967 0.5147 0.8372 0.055 Uiso 1 1 calc R . .
H12B H -0.1700 0.5862 0.7430 0.055 Uiso 1 1 calc R . .
H12C H 0.0043 0.5332 0.8494 0.055 Uiso 1 1 calc R . .
Cl1 Cl -0.3092(3) 0.21299(10) 0.72325(14) 0.0320(3) Uani 0.80 1 d P . .
Cl2 Cl -0.2951(13) 0.1919(5) 0.6980(6) 0.0301(17) Uiso 0.20 1 d P . .

loop_
_atom_site_aniso_label
_atom_site_aniso_U_11
_atom_site_aniso_U_22
_atom_site_aniso_U_33
_atom_site_aniso_U_23
_atom_site_aniso_U_13
_atom_site_aniso_U_12
Cu 0.0244(3) 0.0183(2) 0.0248(3) -0.00022(19) 0.00462(18) -0.0017(2)
N105 0.0293(13) 0.0222(12) 0.0281(12) -0.0012(10) 0.0060(10) 0.0001(10)
C104 0.0289(15) 0.0200(14) 0.0301(15) 0.0014(11) -0.0013(12) -0.0029(12)
N103 0.0266(13) 0.0267(13) 0.0362(14) 0.0055(11) 0.0064(11) -0.0073(10)
C102 0.0244(15) 0.0274(15) 0.0281(15) 0.0054(12) 0.0012(12) 0.0044(12)
N101 0.0250(12) 0.0231(12) 0.0264(12) -0.0008(10) 0.0053(9) -0.0006(10)
O141 0.0410(13) 0.0216(11) 0.0444(13) -0.0038(9) 0.0043(10) -0.0072(9)
C142 0.058(2) 0.0230(16) 0.048(2) -0.0125(14) 0.0107(17) -0.0049(15)
N121 0.0267(13) 0.0296(14) 0.0422(15) -0.0002(11) 0.0176(11) -0.0037(10)
C122 0.0328(17) 0.0433(19) 0.0355(17) 0.0019(14) 0.0125(14) 0.0060(14)
Cl1 0.0406(7) 0.0222(6) 0.0353(7) 0.0049(6) 0.0162(5) -0.0020(5)

loop_
_atom_type_symbol
_atom_type_description
_atom_type_scat_dispersion_real
_atom_type_scat_dispersion_imag
_atom_type_scat_source
C C 0.0033 0.0016 'International Tables Vol C Tables 4.2.6.8 and 6.1.1.4'
H H 0.0000 0.0000 'International Tables Vol C Tables 4.2.6.8 and 6.1.1.4'
N N 0.0061 0.0033 'International Tables Vol C Tables 4.2.6.8 and 6.1.1.4'
O O 0.0106 0.0060 'International Tables Vol C Tables 4.2.6.8 and 6.1.1.4'
Cl Cl 0.1484 0.1585 'International Tables Vol C Tables 4.2.6.8 and 6.1.1.4'
Cu Cu 0.3201 1.2651 'International Tables Vol C Tables 4.2.6.8 and 6.1.1.4'

loop_
_geom_angle_atom_site_label_1
_geom_angle_atom_site_label_2
_geom_angle_atom_site_label_3
_geom_angle
_geom_angle_site_symmetry_1
_geom_angle_site_symmetry_3
_geom_angle_publ_flag
N101 Cu N101 180.0 3_666 . ?
N101 Cu N105 88.95(10) 3_666 3_666 ?
N101 Cu N105 91.05(10) . 3_666 ?
N101 Cu N105 91.05(10) 3_666 . ?
N101 Cu N105 88.95(10) . . y
N105 Cu N105 180.0 3_666 . ?
C104 N105 Cu 128.0(2) . . ?
C104 N105 H105 116.0 . . ?
Cu N105 H105 116.0 . . ?
N105 C104 O141 127.7(3) . . ?
N105 C104 N103 124.0(3) . . ?
O141 C104 N103 108.3(2) . . ?
C104 N103 C102 127.8(2) . . ?
C104 N103 H103 116.1 . . ?
C102 N103 H103 116.1 . . ?
N101 C102 N121 126.3(3) . . ?
N101 C102 N103 121.5(3) . . ?
N121 C102 N103 112.2(3) . . ?
C102 N101 Cu 129.4(2) . . ?
C102 N101 H101 115.3 . . ?
Cu N101 H101 115.3 . . ?
C104 O141 C142 118.3(2) . . ?
O141 C142 H14A 109.5 . . ?
O141 C142 H14B 109.5 . . ?
H14A C142 H14B 109.5 . . ?
O141 C142 H14C 109.5 . . ?
H14A C142 H14C 109.5 . . ?
H14B C142 H14C 109.5 . . ?
C102 N121 C122 124.5(3) . . ?
C102 N121 H121 117.8 . . ?
C122 N121 H121 117.8 . . ?
N121 C122 H12A 109.5 . . ?
N121 C122 H12B 109.5 . . ?
H12A C122 H12B 109.5 . . ?
N121 C122 H12C 109.5 . . ?
H12A C122 H12C 109.5 . . ?
H12B C122 H12C 109.5 . . ?

loop_
_geom_bond_atom_site_label_1
_geom_bond_atom_site_label_2
_geom_bond_distance
_geom_bond_site_symmetry_2
_geom_bond_publ_flag
Cu N101 1.959(2) 3_666 ?
Cu N101 1.959(2) . y
Cu N105 1.972(2) 3_666 ?
Cu N105 1.972(2) . y
N105 C104 1.273(3) . ?
N105 H105 0.8800 . ?
C104 O141 1.345(3) . ?
C104 N103 1.358(4) . ?
N103 C102 1.376(4) . ?
N103 H103 0.8800 . ?
C102 N101 1.295(4) . ?
C102 N121 1.341(4) . ?
N101 H101 0.8800 . ?
O141 C142 1.439(4) . ?
C142 H14A 0.9800 . ?
C142 H14B 0.9800 . ?
C142 H14C 0.9800 . ?
N121 C122 1.451(4) . ?
N121 H121 0.8800 . ?
C122 H12A 0.9800 . ?
C122 H12B 0.9800 . ?
C122 H12C 0.9800 . ?
